data_4133868
loop_
_publ_author_name
'Wang, Sasa'
'Li, Lina'
'Weng, Wen'
'Ji, Chengmin'
'Liu, Xitao'
'Sun, Zhihua'
'Lin, Wenxiong'
'Hong, Maochun'
'Luo, Junhua'

_publ_section_title
;
 Trilayered Lead Chloride Perovskite Ferroelectric Affording Self-Powered
 Visible-Blind Ultraviolet Photodetection with Large Zero-Bias
 Photocurrent.
;
_journal_name_full 'Journal of the American Chemical Society'
_journal_paper_doi 10.1021/jacs.9b10919
_journal_year 2019
_chemical_formula_sum 'C8 H32 Cl10 N4 Pb3'
_chemical_formula_weight 1160.45
_space_group_IT_number 139
_space_group_name_Hall '-I 4 2'
_space_group_name_H-M_alt 'I 4/m m m'
_symmetry_cell_setting tetragonal
_symmetry_space_group_name_H-M 'I 4/m m m'
_atom_sites_solution_hydrogens geom
_atom_sites_solution_primary direct
_atom_sites_solution_secondary difmap
_audit_creation_method SHELXL-97
_cell_angle_alpha 90.00
_cell_angle_beta 90.00
_cell_angle_gamma 90.00
_cell_formula_units_Z 2
_cell_length_a 5.7221(5)
_cell_length_b 5.7221(5)
_cell_length_c 45.787(6)
_cell_measurement_reflns_used 1885
_cell_measurement_temperature 420(2)
_cell_measurement_theta_max 33.42
_cell_measurement_theta_min 2.67
_cell_volume 1499.2(3)
_computing_cell_refinement 'Bruker SAINT'
_computing_data_collection 'Bruker APEX2'
_computing_data_reduction 'Bruker SAINT'
_computing_molecular_graphics 'Bruker SHELXTL'
_computing_publication_material 'Bruker SHELXTL'
_computing_structure_refinement 'SHELXL-97 (Sheldrick, 1997)'
_computing_structure_solution 'SHELXS-97 (Sheldrick, 1990)'
_diffrn_ambient_temperature 420(2)
_diffrn_measured_fraction_theta_full 0.992
_diffrn_measured_fraction_theta_max 0.992
_diffrn_measurement_device_type 'Bruker APEX-II CCD'
_diffrn_measurement_method '\f and \w scans'
_diffrn_radiation_monochromator graphite
_diffrn_radiation_source 'fine-focus sealed tube'
_diffrn_radiation_type MoK\a
_diffrn_radiation_wavelength 0.71073
_diffrn_reflns_av_R_equivalents 0.0483
_diffrn_reflns_av_sigmaI/netI 0.0267
_diffrn_reflns_limit_h_max 6
_diffrn_reflns_limit_h_min -6
_diffrn_reflns_limit_k_max 6
_diffrn_reflns_limit_k_min -6
_diffrn_reflns_limit_l_max 53
_diffrn_reflns_limit_l_min -54
_diffrn_reflns_number 3765
_diffrn_reflns_theta_full 24.99
_diffrn_reflns_theta_max 24.99
_diffrn_reflns_theta_min 2.67
_exptl_absorpt_coefficient_mu 17.699
_exptl_crystal_colour colourless
_exptl_crystal_density_diffrn 2.571
_exptl_crystal_density_method 'not measured'
_exptl_crystal_description slice
_exptl_crystal_F_000 1048
_refine_diff_density_max 1.610
_refine_diff_density_min -1.710
_refine_diff_density_rms 0.364
_refine_ls_extinction_method none
_refine_ls_goodness_of_fit_ref 1.322
_refine_ls_hydrogen_treatment mixed
_refine_ls_matrix_type full
_refine_ls_number_parameters 49
_refine_ls_number_reflns 468
_refine_ls_number_restraints 6
_refine_ls_restrained_S_all 1.313
_refine_ls_R_factor_all 0.0593
_refine_ls_R_factor_gt 0.0421
_refine_ls_shift/su_max 0.000
_refine_ls_shift/su_mean 0.000
_refine_ls_structure_factor_coef Fsqd
_refine_ls_weighting_details 'calc w=1/[\s^2^(Fo^2^)+(0.0946P)^2^+12.1758P] where P=(Fo^2^+2Fc^2^)/3'
_refine_ls_weighting_scheme calc
_refine_ls_wR_factor_gt 0.1338
_refine_ls_wR_factor_ref 0.1697
_reflns_number_gt 401
_reflns_number_total 468
_reflns_threshold_expression >2sigma(I)
_cod_data_source_file ja9b10919_si_003.cif
_cod_data_source_block c:\users\dell\desktop\2\4htp\autost~1\wss4bc
_cod_depositor_comments
;
The following automatic conversions were performed:

data item '_symmetry_cell_setting' value 'Tetragonal' was changed to
'tetragonal' in accordance with the
/home/data/users/saulius/crontab/automatic-downloads/rss-feeds/ACS/lib/dictionaries/cif_core.dic
dictionary named 'cif_core.dic' version 2.4.2 last updated on
2011-04-26.

Automatic conversion script
Id: cif_fix_values 7556 2019-12-06 15:28:31Z antanas 
;
_cod_original_sg_symbol_H-M I4/mmm
_cod_database_code 4133868

loop_
_symmetry_equiv_pos_as_xyz
'x, y, z'
'-y, x, z'
'-x, -y, z'
'y, -x, z'
'x, -y, -z'
'-x, y, -z'
'y, x, -z'
'-y, -x, -z'
'x+1/2, y+1/2, z+1/2'
'-y+1/2, x+1/2, z+1/2'
'-x+1/2, -y+1/2, z+1/2'
'y+1/2, -x+1/2, z+1/2'
'x+1/2, -y+1/2, -z+1/2'
'-x+1/2, y+1/2, -z+1/2'
'y+1/2, x+1/2, -z+1/2'
'-y+1/2, -x+1/2, -z+1/2'
'-x, -y, -z'
'y, -x, -z'
'x, y, -z'
'-y, x, -z'
'-x, y, z'
'x, -y, z'
'-y, -x, z'
'y, x, z'
'-x+1/2, -y+1/2, -z+1/2'
'y+1/2, -x+1/2, -z+1/2'
'x+1/2, y+1/2, -z+1/2'
'-y+1/2, x+1/2, -z+1/2'
'-x+1/2, y+1/2, z+1/2'
'x+1/2, -y+1/2, z+1/2'
'-y+1/2, -x+1/2, z+1/2'
'y+1/2, x+1/2, z+1/2'

loop_
_atom_site_label
_atom_site_type_symbol
_atom_site_fract_x
_atom_site_fract_y
_atom_site_fract_z
_atom_site_U_iso_or_equiv
_atom_site_adp_type
_atom_site_occupancy
_atom_site_symmetry_multiplicity
_atom_site_calc_flag
_atom_site_refinement_flags
Pb1 Pb 0.0000 0.0000 0.0000 0.0497(7) Uani 1 16 d S
Cl5 Cl 0.0000 0.0000 0.0633(3) 0.125(8) Uani 1 8 d S
Pb2 Pb 0.0000 0.0000 0.13414(3) 0.0507(7) Uani 1 8 d S
Cl4 Cl 0.0000 0.0000 0.1917(4) 0.26(2) Uani 1 8 d S
Cl2 Cl 0.5000 0.0000 0.1373(4) 0.143(6) Uani 1 4 d S
Cl1 Cl 0.0000 -0.5000 0.0000 0.114(6) Uani 1 8 d S
N1 N 0.5000 -0.5000 0.188(2) 0.27(7) Uani 1 8 d SD
H1A H 0.4171 -0.3790 0.1817 0.400 Uiso 0.13 1 calc PR
H1B H 0.4367 -0.6323 0.1817 0.400 Uiso 0.13 1 calc PR
H1C H 0.6462 -0.4887 0.1817 0.400 Uiso 0.13 1 calc PR
C3 C -0.5000 -0.5000 0.087(5) 1.4(12) Uani 1 8 d SD
H3A H -0.6368 -0.5841 0.0939 1.662 Uiso 0.13 1 calc PR
H3B H -0.3632 -0.5841 0.0939 1.662 Uiso 0.13 1 calc PR
C4 C -0.5000 -0.265(3) 0.100(5) 0.5(5) Uani 0.25 2 d SPD
H4A H -0.5698 -0.2727 0.1194 0.769 Uiso 0.13 1 calc PR
H4B H -0.5880 -0.1604 0.0882 0.769 Uiso 0.13 1 calc PR
H4C H -0.3422 -0.2101 0.1020 0.769 Uiso 0.13 1 calc PR
C1 C 0.5000 -0.5000 0.221(2) 1.3(9) Uani 1 8 d SD
H1D H 0.5842 -0.6368 0.2277 1.616 Uiso 0.13 1 calc PR
H1E H 0.5842 -0.3632 0.2277 1.616 Uiso 0.13 1 calc PR
C2 C 0.266(3) -0.5000 0.234(2) 0.8(15) Uani 0.25 2 d SPD
H2A H 0.2321 -0.6528 0.2418 1.136 Uiso 0.13 1 calc PR
H2B H 0.1518 -0.4590 0.2197 1.136 Uiso 0.13 1 calc PR
H2C H 0.2615 -0.3882 0.2498 1.136 Uiso 0.13 1 calc PR
N2 N -0.5000 -0.5000 0.054(5) 0.56(19) Uani 1 8 d SD
H1 H -0.3774 -0.5804 0.0479 0.837 Uiso 0.13 1 calc PR
H2 H -0.4917 -0.3536 0.0479 0.837 Uiso 0.25 2 calc SPR
H3 H -0.6309 -0.5660 0.0479 0.837 Uiso 0.13 1 calc PR

loop_
_atom_site_aniso_label
_atom_site_aniso_U_11
_atom_site_aniso_U_22
_atom_site_aniso_U_33
_atom_site_aniso_U_23
_atom_site_aniso_U_13
_atom_site_aniso_U_12
Pb1 0.0416(8) 0.0416(8) 0.0659(12) 0.000 0.000 0.000
Cl5 0.147(12) 0.147(12) 0.080(9) 0.000 0.000 0.000
Pb2 0.0420(7) 0.0420(7) 0.0680(10) 0.000 0.000 0.000
Cl4 0.35(3) 0.35(3) 0.073(10) 0.000 0.000 0.000
Cl2 0.050(6) 0.091(8) 0.288(19) 0.000 0.000 0.000
Cl1 0.166(17) 0.042(7) 0.136(12) 0.000 0.000 0.000
N1 0.17(6) 0.17(6) 0.5(2) 0.000 0.000 0.000
C3 2.0(18) 2.0(18) 0.15(15) 0.000 0.000 0.000
C4 0.8(13) 0.3(6) 0.4(6) 0.2(5) 0.000 0.000
C1 2.0(13) 2.0(13) 0.04(5) 0.000 0.000 0.000
C2 1(3) 1(2) 0.4(5) 0.000 -0.4(10) 0.000
N2 0.6(3) 0.6(3) 0.4(3) 0.000 0.000 0.000

loop_
_atom_type_symbol
_atom_type_description
_atom_type_scat_dispersion_real
_atom_type_scat_dispersion_imag
_atom_type_scat_source
C C 0.0033 0.0016 'International Tables Vol C Tables 4.2.6.8 and 6.1.1.4'
H H 0.0000 0.0000 'International Tables Vol C Tables 4.2.6.8 and 6.1.1.4'
N N 0.0061 0.0033 'International Tables Vol C Tables 4.2.6.8 and 6.1.1.4'
Cl Cl 0.1484 0.1585 'International Tables Vol C Tables 4.2.6.8 and 6.1.1.4'
Pb Pb -3.3944 10.1111 'International Tables Vol C Tables 4.2.6.8 and 6.1.1.4'

loop_
_geom_angle_atom_site_label_1
_geom_angle_atom_site_label_2
_geom_angle_atom_site_label_3
_geom_angle
_geom_angle_site_symmetry_1
_geom_angle_site_symmetry_3
Cl1 Pb1 Cl1 180.0 2 2_455
Cl1 Pb1 Cl1 90.0 2 .
Cl1 Pb1 Cl1 90.0 2_455 .
Cl1 Pb1 Cl1 90.0 2 1_565
Cl1 Pb1 Cl1 90.0 2_455 1_565
Cl1 Pb1 Cl1 180.0 . 1_565
Cl1 Pb1 Cl5 90.0 2 .
Cl1 Pb1 Cl5 90.0 2_455 .
Cl1 Pb1 Cl5 90.0 . .
Cl1 Pb1 Cl5 90.0 1_565 .
Cl1 Pb1 Cl5 90.0 2 17
Cl1 Pb1 Cl5 90.0 2_455 17
Cl1 Pb1 Cl5 90.0 . 17
Cl1 Pb1 Cl5 90.0 1_565 17
Cl5 Pb1 Cl5 180.0 . 17
Cl4 Pb2 Cl2 87.1(4) . 2
Cl4 Pb2 Cl2 87.1(4) . .
Cl2 Pb2 Cl2 89.86(4) 2 .
Cl4 Pb2 Cl2 87.1(4) . 1_455
Cl2 Pb2 Cl2 89.86(4) 2 1_455
Cl2 Pb2 Cl2 174.2(7) . 1_455
Cl4 Pb2 Cl2 87.1(4) . 2_545
Cl2 Pb2 Cl2 174.2(7) 2 2_545
Cl2 Pb2 Cl2 89.86(4) . 2_545
Cl2 Pb2 Cl2 89.86(4) 1_455 2_545
Pb2 Cl2 Pb2 174.2(7) . 1_655
Pb1 Cl1 Pb1 180.0 1_545 .
C4 C3 N2 114.3(12) . .
C2 C1 N1 114.5(12) . .

loop_
_geom_bond_atom_site_label_1
_geom_bond_atom_site_label_2
_geom_bond_distance
_geom_bond_site_symmetry_2
Pb1 Cl1 2.8610(3) 2
Pb1 Cl1 2.8610(3) 2_455
Pb1 Cl1 2.8610(3) .
Pb1 Cl1 2.8610(3) 1_565
Pb1 Cl5 2.899(15) .
Pb1 Cl5 2.899(15) 17
Pb2 Cl4 2.63(2) .
Pb2 Cl2 2.8647(10) 2
Pb2 Cl2 2.8647(10) .
Pb2 Cl2 2.8647(10) 1_455
Pb2 Cl2 2.8647(10) 2_545
Cl2 Pb2 2.8647(10) 1_655
Cl1 Pb1 2.8610(3) 1_545
N1 C1 1.499(10) .
C3 C4 1.472(10) .
C3 N2 1.500(10) .
C1 C2 1.471(11) .
